data_4109907
loop_
_publ_author_name
'Simin Liu'
'Peter Y. Zavalij'
'Yiu-Fai Lam'
'Lyle Isaacs'

_publ_section_title
;
 Refolding Foldamers: Triazene-Arylene Oligomers That Change Shape with
 Chemical Stimuli
;
_journal_name_full 'Journal of the American Chemical Society'
_journal_page_first 11232
_journal_page_last 11241
_journal_paper_doi 10.1021/ja073320s
_journal_volume 129
_journal_year 2007
_chemical_formula_moiety '2(C42 H42 N28 O14), C30 H30 N12 O2, 2(H2 O), 1.736(I)'
_chemical_formula_sum 'C114 H178 I2 N68 O62'
_chemical_formula_weight 3747.04
_chemical_name_common 2CB7<L>I2.30H2O
_space_group_IT_number 14
_symmetry_cell_setting monoclinic
_symmetry_space_group_name_Hall '-P 2ybc'
_symmetry_space_group_name_H-M 'P 1 21/c 1'
_atom_sites_solution_hydrogens geom
_atom_sites_solution_primary direct
_atom_sites_solution_secondary difmap
_audit_creation_method 'SHELXL-97 & ZCIF'
_cell_angle_alpha 90.00
_cell_angle_beta 90.641(2)
_cell_angle_gamma 90.00
_cell_formula_units_Z 2
_cell_length_a 17.524(2)
_cell_length_b 12.6638(15)
_cell_length_c 34.840(4)
_cell_measurement_reflns_used 6541
_cell_measurement_temperature 223(2)
_cell_measurement_theta_max 23.5
_cell_measurement_theta_min 2.3
_cell_volume 7731.2(16)
_computing_cell_refinement 'SAINT (Bruker, 1999)'
_computing_data_collection 'SMART (Bruker, 1999)'
_computing_data_reduction SAINT
_computing_molecular_graphics 'XSHEL (Bruker, 1999)'
_computing_publication_material SHELXL-97
_computing_structure_refinement 'SHELXL-97 (Sheldrick, 1997)'
_computing_structure_solution 'SHELXS-97 (Sheldrick, 1990)'
_diffrn_ambient_temperature 223(2)
_diffrn_detector 'CCD area detector'
_diffrn_detector_area_resol_mean 8.33
_diffrn_detector_type 'Bruker Smart1000'
_diffrn_measured_fraction_theta_full 0.992
_diffrn_measured_fraction_theta_max 0.992
_diffrn_measurement_details 606,606,606
_diffrn_measurement_device_type 'three-circle diffractometer'
_diffrn_measurement_method 'omega scans'
_diffrn_measurement_specimen_support 'cactus needle'
_diffrn_orient_matrix_type standard
_diffrn_orient_matrix_UB_11 -0.0000269
_diffrn_orient_matrix_UB_12 -0.0789187
_diffrn_orient_matrix_UB_13 0.0010552
_diffrn_orient_matrix_UB_21 -0.0046773
_diffrn_orient_matrix_UB_22 0.0028457
_diffrn_orient_matrix_UB_23 0.0285635
_diffrn_orient_matrix_UB_31 -0.0568786
_diffrn_orient_matrix_UB_32 -0.0002453
_diffrn_orient_matrix_UB_33 -0.0026721
_diffrn_radiation_monochromator graphite
_diffrn_radiation_source 'fine-focus sealed tube'
_diffrn_radiation_type MoK\a
_diffrn_radiation_wavelength 0.71073
_diffrn_reflns_av_R_equivalents 0.0447
_diffrn_reflns_av_sigmaI/netI 0.0446
_diffrn_reflns_limit_h_max 20
_diffrn_reflns_limit_h_min -20
_diffrn_reflns_limit_k_max 14
_diffrn_reflns_limit_k_min -14
_diffrn_reflns_limit_l_max 41
_diffrn_reflns_limit_l_min -41
_diffrn_reflns_number 55983
_diffrn_reflns_theta_full 25.00
_diffrn_reflns_theta_max 25.00
_diffrn_reflns_theta_min 2.38
_diffrn_source_current 5
_diffrn_source_voltage 20
_exptl_absorpt_coefficient_mu 0.523
_exptl_absorpt_correction_T_max 0.915
_exptl_absorpt_correction_T_min 0.775
_exptl_absorpt_correction_type multi-scan
_exptl_absorpt_process_details 'SADABS (Sheldrick, 1996)'
_exptl_crystal_colour yellowish
_exptl_crystal_density_diffrn 1.610
_exptl_crystal_density_method not-measured
_exptl_crystal_description prism
_exptl_crystal_F_000 3880
_exptl_crystal_id 'Isaacs 2CB7 + ... + H2O, HCl, KI'
_exptl_crystal_size_max 0.40
_exptl_crystal_size_mid 0.175
_exptl_crystal_size_min 0.17
_refine_diff_density_max 0.868
_refine_diff_density_min -0.552
_refine_diff_density_rms 0.054
_refine_ls_extinction_method none
_refine_ls_goodness_of_fit_ref 1.000
_refine_ls_hydrogen_treatment constr
_refine_ls_matrix_type full
_refine_ls_number_parameters 1056
_refine_ls_number_reflns 13509
_refine_ls_number_restraints 195
_refine_ls_restrained_S_all 0.998
_refine_ls_R_factor_all 0.0709
_refine_ls_R_factor_gt 0.0480
_refine_ls_shift/su_max 0.001
_refine_ls_shift/su_mean 0.000
_refine_ls_structure_factor_coef Fsqd
_refine_ls_weighting_details 'w=1/[\s^2^(Fo^2^)+(0.0115P)^2^+9.95P], P=(max(Fo^2^,0)+2Fc^2^)/3'
_refine_ls_weighting_scheme calc
_refine_ls_wR_factor_gt 0.0919
_refine_ls_wR_factor_ref 0.0981
_reflns_number_gt 9021
_reflns_number_total 13509
_reflns_threshold_expression >2sigma(I)
_cod_data_source_file ja073320ssi20070510_100002.cif
_cod_data_source_block 1382
_cod_depositor_comments
;
 Removing the _chemical_name_systematic data item since it contains the
 common chemical name which is already recorded using the _chemical_name_common
 data item.

 Antanas Vaitkus,
 2018-10-12
;
_cod_original_cell_volume 7731.1(16)
_cod_database_code 4109907
_diffrn_measurement_total_frames-ccd 1818
_diffrn_measurement_frame_width-ccd 0.3
_diffrn_detector_distance-ccd 4.939
_diffrn_measurement_frame_time-ccd 23
_diffrn_measurement_total_time-ccd 15.23
_diffrn_measurement_frame_size-ccd 512

loop_
_symmetry_equiv_pos_as_xyz
'x, y, z'
'-x, y+1/2, -z+1/2'
'-x, -y, -z'
'x, -y-1/2, z-1/2'

loop_
_atom_site_label
_atom_site_type_symbol
_atom_site_fract_x
_atom_site_fract_y
_atom_site_fract_z
_atom_site_U_iso_or_equiv
_atom_site_adp_type
_atom_site_occupancy
_atom_site_symmetry_multiplicity
_atom_site_calc_flag
_atom_site_refinement_flags
_atom_site_disorder_assembly
_atom_site_disorder_group
N10 N 0.20538(16) 0.4074(2) 0.48977(7) 0.0533(7) Uani 1 1 d . . .
C11 C 0.2780(2) 0.4471(3) 0.47605(9) 0.0549(9) Uani 1 1 d . . .
H11 H 0.2742 0.4700 0.4489 0.066 Uiso 1 1 calc R . .
N12 N 0.31204(17) 0.5275(2) 0.49988(8) 0.0544(7) Uani 1 1 d . . .
C13 C 0.2084(2) 0.3021(3) 0.49795(8) 0.0504(8) Uani 1 1 d . . .
O13 O 0.15355(14) 0.24684(19) 0.50603(6) 0.0611(6) Uani 1 1 d . . .
C14 C 0.3773(2) 0.4920(3) 0.51759(9) 0.0518(9) Uani 1 1 d . . .
O14 O 0.41953(14) 0.54506(19) 0.53825(7) 0.0629(7) Uani 1 1 d . . .
N15 N 0.28173(17) 0.2690(2) 0.49419(7) 0.0543(7) Uani 1 1 d . . .
C16 C 0.3312(2) 0.3522(3) 0.48065(9) 0.0548(9) Uani 1 1 d . . .
H16 H 0.3549 0.3330 0.4560 0.066 Uiso 1 1 calc R . .
N17 N 0.38745(16) 0.3887(2) 0.50814(8) 0.0556(7) Uani 1 1 d . . .
C18 C 0.3044(2) 0.1590(3) 0.49672(9) 0.0571(9) Uani 1 1 d . . .
H18A H 0.2585 0.1147 0.4952 0.068 Uiso 1 1 calc R . .
H18B H 0.3362 0.1418 0.4746 0.068 Uiso 1 1 calc R . .
C19 C 0.4584(2) 0.3335(3) 0.51610(11) 0.0627(10) Uani 1 1 d . . .
H19A H 0.4767 0.3018 0.4922 0.075 Uiso 1 1 calc R . .
H19B H 0.4968 0.3849 0.5247 0.075 Uiso 1 1 calc R . .
N20 N 0.34597(15) 0.1335(2) 0.53158(8) 0.0541(7) Uani 1 1 d . . .
C21 C 0.42714(19) 0.1459(3) 0.53582(10) 0.0558(9) Uani 1 1 d . . .
H21 H 0.4547 0.1166 0.5136 0.067 Uiso 1 1 calc R . .
N22 N 0.45195(15) 0.2519(2) 0.54471(8) 0.0570(8) Uani 1 1 d . . .
C23 C 0.31424(19) 0.0770(2) 0.56126(9) 0.0475(8) Uani 1 1 d . . .
O23 O 0.24764(12) 0.05260(18) 0.56383(6) 0.0551(6) Uani 1 1 d . . .
C24 C 0.48858(19) 0.2582(3) 0.57967(11) 0.0602(10) Uani 1 1 d . . .
O24 O 0.51879(15) 0.3376(2) 0.59279(8) 0.0781(8) Uani 1 1 d . . .
N25 N 0.37144(14) 0.0536(2) 0.58673(8) 0.0503(7) Uani 1 1 d . . .
C26 C 0.44612(18) 0.0848(3) 0.57322(10) 0.0550(9) Uani 1 1 d . . .
H26 H 0.4790 0.0228 0.5683 0.066 Uiso 1 1 calc R . .
N27 N 0.48471(15) 0.1626(2) 0.59701(8) 0.0601(8) Uani 1 1 d . . .
C28 C 0.36174(18) -0.0172(3) 0.61874(9) 0.0485(8) Uani 1 1 d . . .
H28A H 0.3982 -0.0754 0.6164 0.058 Uiso 1 1 calc R . .
H28B H 0.3103 -0.0473 0.6174 0.058 Uiso 1 1 calc R . .
C29 C 0.53338(18) 0.1326(3) 0.62892(11) 0.0653(10) Uani 1 1 d . . .
H29A H 0.5573 0.0646 0.6230 0.078 Uiso 1 1 calc R . .
H29B H 0.5741 0.1851 0.6317 0.078 Uiso 1 1 calc R . .
N30 N 0.37242(13) 0.0323(2) 0.65570(7) 0.0469(7) Uani 1 1 d . . .
C31 C 0.44586(16) 0.0350(3) 0.67513(9) 0.0476(8) Uani 1 1 d . . .
H31 H 0.4731 -0.0331 0.6726 0.057 Uiso 1 1 calc R . .
N32 N 0.49440(15) 0.1234(2) 0.66497(9) 0.0578(8) Uani 1 1 d . . .
C33 C 0.31347(17) 0.0421(2) 0.68079(10) 0.0474(8) Uani 1 1 d . . .
O33 O 0.24583(11) 0.03126(18) 0.67326(7) 0.0566(6) Uani 1 1 d . . .
C34 C 0.50481(17) 0.1914(3) 0.69482(11) 0.0565(9) Uani 1 1 d . . .
O34 O 0.54681(13) 0.26963(19) 0.69429(8) 0.0683(7) Uani 1 1 d D . .
N35 N 0.34363(13) 0.0645(2) 0.71659(8) 0.0481(7) Uani 1 1 d . . .
C36 C 0.42510(16) 0.0575(3) 0.71734(9) 0.0475(8) Uani 1 1 d . . .
H36 H 0.4434 0.0010 0.7348 0.057 Uiso 1 1 calc R . .
N37 N 0.46323(14) 0.1576(2) 0.72490(8) 0.0523(7) Uani 1 1 d . . .
C38 C 0.29933(18) 0.0501(3) 0.75092(10) 0.0516(8) Uani 1 1 d . . .
H38A H 0.2514 0.0146 0.7441 0.062 Uiso 1 1 calc R . .
H38B H 0.3276 0.0039 0.7686 0.062 Uiso 1 1 calc R . .
C39 C 0.46593(18) 0.2062(3) 0.76221(10) 0.0593(9) Uani 1 1 d . . .
H39A H 0.5070 0.2587 0.7626 0.071 Uiso 1 1 calc R . .
H39B H 0.4786 0.1521 0.7813 0.071 Uiso 1 1 calc R . .
N40 N 0.28220(14) 0.1477(2) 0.77025(7) 0.0466(6) Uani 1 1 d . . .
C41 C 0.33528(17) 0.2059(3) 0.79416(9) 0.0469(8) Uani 1 1 d . . .
H41 H 0.3556 0.1623 0.8155 0.056 Uiso 1 1 calc R . .
N42 N 0.39547(14) 0.2573(2) 0.77319(8) 0.0494(7) Uani 1 1 d . . .
C43 C 0.21274(16) 0.1928(2) 0.76861(8) 0.0405(7) Uani 1 1 d . . .
O43 O 0.15745(11) 0.16192(17) 0.74929(6) 0.0474(5) Uani 1 1 d . . .
C44 C 0.38953(18) 0.3651(3) 0.77425(9) 0.0466(8) Uani 1 1 d . . .
O44 O 0.43403(12) 0.42833(19) 0.76046(7) 0.0598(6) Uani 1 1 d D . .
N45 N 0.21285(13) 0.2794(2) 0.79161(7) 0.0434(6) Uani 1 1 d . . .
C46 C 0.28691(16) 0.2993(2) 0.80878(8) 0.0449(8) Uani 1 1 d . . .
H46 H 0.2847 0.3006 0.8372 0.054 Uiso 1 1 calc R . .
N47 N 0.32516(15) 0.3908(2) 0.79385(7) 0.0470(7) Uani 1 1 d . . .
C48 C 0.14431(17) 0.3364(2) 0.80053(9) 0.0457(8) Uani 1 1 d . . .
H48A H 0.1440 0.3516 0.8281 0.055 Uiso 1 1 calc R . .
H48B H 0.1001 0.2915 0.7947 0.055 Uiso 1 1 calc R . .
C49 C 0.30936(19) 0.4981(3) 0.80565(9) 0.0531(9) Uani 1 1 d . . .
H49A H 0.2973 0.4982 0.8330 0.064 Uiso 1 1 calc R . .
H49B H 0.3555 0.5407 0.8023 0.064 Uiso 1 1 calc R . .
N50 N 0.13654(13) 0.43401(19) 0.77973(7) 0.0407(6) Uani 1 1 d . . .
C51 C 0.16877(17) 0.5312(2) 0.79364(8) 0.0448(8) Uani 1 1 d . B .
H51 H 0.1592 0.5410 0.8214 0.054 Uiso 1 1 calc R . .
N52 N 0.24742(14) 0.5468(2) 0.78480(7) 0.0480(7) Uani 1 1 d . . .
C53 C 0.07831(17) 0.4502(3) 0.75369(8) 0.0425(7) Uani 1 1 d . . .
O53 O 0.03625(12) 0.38167(17) 0.74098(6) 0.0505(6) Uani 1 1 d . . .
C54 C 0.25884(18) 0.6295(3) 0.76002(9) 0.0467(8) Uani 1 1 d . . .
O54 O 0.32080(12) 0.66289(18) 0.75022(6) 0.0577(6) Uani 1 1 d . . .
N55 N 0.07627(13) 0.5554(2) 0.74515(7) 0.0441(6) Uani 1 1 d . . .
C56 C 0.12730(18) 0.6158(2) 0.76920(8) 0.0451(8) Uani 1 1 d . B .
H56 H 0.0990 0.6661 0.7855 0.054 Uiso 1 1 calc R . .
N57 N 0.18911(14) 0.6678(2) 0.74932(7) 0.0455(6) Uani 1 1 d . . .
C58 C 0.01039(17) 0.6037(3) 0.72700(9) 0.0502(8) Uani 1 1 d . . .
H58A H -0.0097 0.6581 0.7441 0.060 Uiso 1 1 calc R . .
H58B H -0.0293 0.5499 0.7236 0.060 Uiso 1 1 calc R . .
C59 C 0.17858(19) 0.7646(2) 0.72835(8) 0.0483(8) Uani 1 1 d . . .
H59A H 0.2282 0.7992 0.7257 0.058 Uiso 1 1 calc R . .
H59B H 0.1459 0.8117 0.7433 0.058 Uiso 1 1 calc R . .
N60 N 0.02604(14) 0.6510(2) 0.69004(7) 0.0455(6) Uani 1 1 d . . .
C61 C 0.06252(16) 0.7515(3) 0.68448(9) 0.0449(8) Uani 1 1 d . B .
H61 H 0.0376 0.8083 0.6993 0.054 Uiso 1 1 calc R . .
N62 N 0.14467(13) 0.7507(2) 0.69041(7) 0.0414(6) Uani 1 1 d . . .
C63 C 0.01030(18) 0.6001(3) 0.65623(10) 0.0528(9) Uani 1 1 d . . .
O63 O -0.01803(15) 0.5125(2) 0.65294(7) 0.0741(8) Uani 1 1 d . . .
C64 C 0.18296(17) 0.7828(2) 0.65783(8) 0.0413(7) Uani 1 1 d . . .
O64 O 0.25127(11) 0.79533(17) 0.65502(6) 0.0499(5) Uani 1 1 d . . .
N65 N 0.03067(15) 0.6659(2) 0.62684(7) 0.0516(7) Uani 1 1 d . . .
C66 C 0.05403(17) 0.7688(3) 0.64043(8) 0.0447(8) Uani 1 1 d . B .
H66 H 0.0157 0.8238 0.6342 0.054 Uiso 1 1 calc R . .
N67 N 0.12965(13) 0.7998(2) 0.62939(7) 0.0426(6) Uani 1 1 d . . .
C68 C 0.00334(18) 0.6479(3) 0.58786(9) 0.0566(9) Uani 1 1 d . . .
H68A H -0.0323 0.5882 0.5879 0.068 Uiso 1 1 calc R . .
H68B H -0.0249 0.7104 0.5792 0.068 Uiso 1 1 calc R . .
C69 C 0.14918(18) 0.8406(3) 0.59229(8) 0.0478(8) Uani 1 1 d . . .
H69A H 0.1949 0.8846 0.5950 0.057 Uiso 1 1 calc R . .
H69B H 0.1076 0.8861 0.5831 0.057 Uiso 1 1 calc R . .
N70 N 0.06337(16) 0.6259(2) 0.56080(7) 0.0545(7) Uani 1 1 d . . .
C71 C 0.10398(18) 0.7090(3) 0.54136(9) 0.0497(8) Uani 1 1 d . B .
H71 H 0.0683 0.7611 0.5299 0.060 Uiso 1 1 calc R . .
N72 N 0.16326(14) 0.7606(2) 0.56367(7) 0.0476(7) Uani 1 1 d . . .
C73 C 0.06992(19) 0.5310(3) 0.54265(9) 0.0543(9) Uani 1 1 d . . .
O73 O 0.03503(14) 0.4506(2) 0.54952(7) 0.0673(7) Uani 1 1 d . . .
C74 C 0.2347(2) 0.7379(3) 0.55066(9) 0.0492(8) Uani 1 1 d . . .
O74 O 0.29418(13) 0.77510(18) 0.56288(6) 0.0580(6) Uani 1 1 d . . .
N75 N 0.12190(15) 0.5429(2) 0.51364(8) 0.0526(7) Uani 1 1 d . . .
C76 C 0.14846(19) 0.6493(3) 0.50996(9) 0.0522(9) Uani 1 1 d . B .
H76 H 0.1371 0.6781 0.4841 0.063 Uiso 1 1 calc R . .
N77 N 0.22789(15) 0.6670(2) 0.52104(8) 0.0537(7) Uani 1 1 d . . .
C78 C 0.1342(2) 0.4621(3) 0.48521(10) 0.0574(9) Uani 1 1 d . . .
H78A H 0.0925 0.4107 0.4865 0.069 Uiso 1 1 calc R . .
H78B H 0.1324 0.4946 0.4597 0.069 Uiso 1 1 calc R . .
C79 C 0.2924(2) 0.6372(3) 0.49771(10) 0.0590(9) Uani 1 1 d . . .
H79A H 0.2808 0.6550 0.4709 0.071 Uiso 1 1 calc R . .
H79B H 0.3368 0.6791 0.5057 0.071 Uiso 1 1 calc R . .
N80 N 0.45056(18) 0.5671(3) 0.61934(9) 0.0756(9) Uani 1 1 d . B .
H80A H 0.4684 0.5276 0.6390 0.113 Uiso 1 1 calc R . .
H80B H 0.4819 0.6224 0.6157 0.113 Uiso 1 1 calc R . .
H80C H 0.4484 0.5276 0.5979 0.113 Uiso 1 1 calc R . .
C80 C 0.3728(2) 0.6062(3) 0.62849(13) 0.0760(12) Uani 1 1 d . . .
H80D H 0.3518 0.6444 0.6063 0.091 Uiso 1 1 calc R A 1
H80E H 0.3760 0.6557 0.6501 0.091 Uiso 1 1 calc R A 1
C81 C 0.32072(16) 0.5170(3) 0.63856(10) 0.0633(10) Uani 0.57 1 d PDU B 1
C82 C 0.3056(2) 0.4939(4) 0.67678(16) 0.0492(18) Uani 0.57 1 d PDU B 1
H82 H 0.3279 0.5352 0.6963 0.059 Uiso 0.57 1 calc PR B 1
C83 C 0.2586(3) 0.4122(4) 0.68629(16) 0.0470(18) Uani 0.57 1 d PDU B 1
H83 H 0.2493 0.3985 0.7123 0.056 Uiso 0.57 1 calc PR B 1
C84 C 0.22447(18) 0.3494(3) 0.65877(9) 0.0548(9) Uani 0.57 1 d PDU B 1
C85 C 0.2385(4) 0.3704(6) 0.61994(17) 0.097(3) Uani 0.57 1 d PDU B 1
H85A H 0.2163 0.3292 0.6004 0.117 Uiso 0.57 1 calc PR B 1
C86 C 0.2865(4) 0.4543(5) 0.61137(18) 0.107(4) Uani 0.57 1 d PDU B 1
H86 H 0.2959 0.4689 0.5854 0.128 Uiso 0.57 1 calc PR B 1
N85 N 0.17716(15) 0.2665(2) 0.67147(7) 0.0555(8) Uani 1 1 d . . .
H85 H 0.1789 0.2549 0.6961 0.067 Uiso 1 1 calc R B 1
C87 C 0.13050(17) 0.2037(3) 0.65184(8) 0.0438(7) Uani 1 1 d . B .
N87 N 0.09419(14) 0.1279(2) 0.67276(7) 0.0476(7) Uani 1 1 d . . .
H87 H 0.1063 0.1208 0.6969 0.057 Uiso 1 1 calc R B .
C88 C 0.03971(17) 0.0628(3) 0.65743(9) 0.0450(8) Uani 1 1 d . B .
O88 O 0.00635(13) -0.00272(19) 0.67616(6) 0.0593(6) Uani 1 1 d . . .
N88 N 0.02559(15) 0.0768(2) 0.61849(7) 0.0490(7) Uani 1 1 d . . .
C89 C 0.06702(19) 0.1490(3) 0.59907(8) 0.0491(8) Uani 1 1 d . B .
N89 N 0.11932(15) 0.2141(2) 0.61473(7) 0.0488(7) Uani 1 1 d . . .
N90 N 0.05798(17) 0.1570(2) 0.56115(7) 0.0629(8) Uani 1 1 d . . .
H90 H 0.0884 0.1999 0.5492 0.075 Uiso 1 1 calc R B .
C90 C 0.0026(2) 0.1014(3) 0.53833(9) 0.0540(9) Uani 1 1 d . . .
C91 C -0.0727(2) 0.1264(3) 0.54186(10) 0.0591(10) Uani 1 1 d . . .
H91 H -0.0878 0.1773 0.5599 0.071 Uiso 1 1 calc R B .
C92 C -0.1284(2) 0.0757(3) 0.51836(10) 0.0591(9) Uani 1 1 d . B .
H92 H -0.1804 0.0921 0.5210 0.071 Uiso 1 1 calc R . .
C93 C -0.1060(2) 0.0036(3) 0.49206(9) 0.0558(9) Uani 1 1 d . . .
H93 H -0.1430 -0.0283 0.4761 0.067 Uiso 1 1 calc R B .
C94 C -0.02803(19) -0.0252(3) 0.48804(8) 0.0501(8) Uani 1 1 d . . .
C81A C 0.32072(16) 0.5170(3) 0.63856(10) 0.0633(10) Uani 0.28 1 d PDU B 2
C82A C 0.3301(4) 0.4629(6) 0.6733(2) 0.068(4) Uani 0.28 1 d PDU B 2
H82A H 0.3696 0.4830 0.6903 0.081 Uiso 0.28 1 calc PR B 2
C83A C 0.2830(5) 0.3817(7) 0.6829(2) 0.068(5) Uani 0.28 1 d PDU B 2
H83A H 0.2905 0.3468 0.7065 0.081 Uiso 0.28 1 calc PR B 2
C84A C 0.22447(18) 0.3494(3) 0.65877(9) 0.0548(9) Uani 0.28 1 d PDU B 2
C85A C 0.2134(6) 0.4025(7) 0.6237(2) 0.069(4) Uani 0.28 1 d PDU B 2
H85B H 0.1738 0.3828 0.6067 0.083 Uiso 0.28 1 calc PR B 2
C86A C 0.2624(5) 0.4850(7) 0.6149(3) 0.070(4) Uani 0.28 1 d PDU B 2
H86A H 0.2552 0.5206 0.5915 0.084 Uiso 0.28 1 calc PR B 2
C81B C 0.32072(16) 0.5170(3) 0.63856(10) 0.0633(10) Uani 0.15 1 d PDU B 3
C82B C 0.2746(4) 0.5225(9) 0.6707(3) 0.080(8) Uani 0.15 1 d PDU B 3
H82B H 0.2754 0.5836 0.6860 0.096 Uiso 0.15 1 calc PR B 3
C83B C 0.2282(6) 0.4405(7) 0.6802(3) 0.072(7) Uani 0.15 1 d PDU B 3
H83B H 0.1977 0.4464 0.7022 0.087 Uiso 0.15 1 calc PR B 3
C84B C 0.22447(18) 0.3494(3) 0.65877(9) 0.0548(9) Uani 0.15 1 d PDU B 3
C85B C 0.2705(6) 0.3400(9) 0.6261(3) 0.060(6) Uani 0.15 1 d PDU B 3
H85C H 0.2697 0.2788 0.6108 0.072 Uiso 0.15 1 calc PR B 3
C86B C 0.3172(7) 0.4253(8) 0.6172(3) 0.076(7) Uani 0.15 1 d PDU B 3
H86B H 0.3482 0.4202 0.5955 0.091 Uiso 0.15 1 calc PR B 3
I1 I 0.565314(16) 0.80496(3) 0.607339(8) 0.06723(12) Uani 0.8681(10) 1 d P . .
O1W O 0.5051(2) 0.4770(3) 0.68729(10) 0.1111(12) Uani 1 1 d D . .
H1W H 0.531(3) 0.416(2) 0.6829(14) 0.167 Uiso 1 1 d D . .
H2W H 0.484(3) 0.464(4) 0.7106(9) 0.167 Uiso 1 1 d D . .

loop_
_atom_site_aniso_label
_atom_site_aniso_U_11
_atom_site_aniso_U_22
_atom_site_aniso_U_33
_atom_site_aniso_U_23
_atom_site_aniso_U_13
_atom_site_aniso_U_12
N10 0.0650(18) 0.0470(17) 0.0479(16) 0.0075(13) 0.0022(13) -0.0055(14)
C11 0.078(2) 0.051(2) 0.0354(17) 0.0043(15) 0.0060(16) -0.0137(19)
N12 0.0690(19) 0.0438(17) 0.0506(16) 0.0001(13) 0.0022(14) -0.0066(15)
C13 0.065(2) 0.052(2) 0.0340(16) 0.0024(15) 0.0015(15) -0.0119(19)
O13 0.0711(16) 0.0576(15) 0.0545(14) 0.0062(12) 0.0019(12) -0.0159(13)
C14 0.061(2) 0.053(2) 0.0424(18) 0.0023(16) 0.0165(16) -0.0129(18)
O14 0.0666(15) 0.0630(16) 0.0593(15) 0.0003(13) 0.0042(12) -0.0213(13)
N15 0.0664(19) 0.0470(18) 0.0497(16) 0.0069(13) 0.0045(14) -0.0082(15)
C16 0.074(2) 0.052(2) 0.0389(17) 0.0022(16) 0.0097(16) -0.0091(19)
N17 0.0607(18) 0.0530(19) 0.0533(17) 0.0032(14) 0.0066(14) -0.0089(15)
C18 0.074(2) 0.046(2) 0.051(2) -0.0034(16) 0.0013(17) -0.0058(18)
C19 0.056(2) 0.061(2) 0.072(2) 0.0088(19) 0.0169(18) -0.0131(19)
N20 0.0527(17) 0.0558(18) 0.0537(17) 0.0087(14) 0.0019(13) -0.0078(14)
C21 0.054(2) 0.049(2) 0.065(2) 0.0014(17) 0.0119(17) -0.0043(17)
N22 0.0533(17) 0.0489(18) 0.0688(19) 0.0104(15) 0.0063(15) -0.0115(14)
C23 0.049(2) 0.0413(19) 0.0526(19) -0.0028(15) 0.0004(16) -0.0042(16)
O23 0.0455(13) 0.0610(15) 0.0587(14) 0.0080(12) -0.0068(11) -0.0134(12)
C24 0.0425(19) 0.061(2) 0.077(3) 0.008(2) 0.0050(18) -0.0128(18)
O24 0.0696(17) 0.0712(18) 0.093(2) 0.0084(15) -0.0076(14) -0.0270(15)
N25 0.0370(14) 0.0536(17) 0.0603(17) 0.0083(14) 0.0003(12) -0.0044(13)
C26 0.0432(19) 0.050(2) 0.072(2) 0.0083(18) 0.0091(17) -0.0001(16)
N27 0.0464(16) 0.060(2) 0.074(2) 0.0123(16) -0.0036(14) -0.0143(14)
C28 0.0404(18) 0.047(2) 0.058(2) 0.0108(16) -0.0013(15) -0.0045(15)
C29 0.0358(18) 0.079(3) 0.081(3) 0.009(2) 0.0010(18) -0.0121(18)
N30 0.0323(14) 0.0527(17) 0.0556(16) 0.0070(13) -0.0040(12) -0.0025(12)
C31 0.0300(16) 0.046(2) 0.067(2) 0.0075(16) -0.0047(14) -0.0008(14)
N32 0.0405(15) 0.063(2) 0.070(2) 0.0085(16) -0.0029(14) -0.0126(14)
C33 0.0377(18) 0.0387(19) 0.066(2) 0.0041(16) -0.0007(16) 0.0012(15)
O33 0.0285(12) 0.0616(15) 0.0796(16) -0.0082(12) -0.0048(11) 0.0003(11)
C34 0.0308(17) 0.056(2) 0.082(3) 0.007(2) -0.0101(16) -0.0034(17)
O34 0.0444(13) 0.0609(16) 0.0994(19) 0.0092(14) -0.0093(13) -0.0144(12)
N35 0.0301(13) 0.0530(17) 0.0612(17) -0.0022(14) -0.0033(12) -0.0021(12)
C36 0.0327(16) 0.047(2) 0.063(2) 0.0047(16) -0.0032(14) 0.0015(15)
N37 0.0347(14) 0.0500(17) 0.0722(19) -0.0029(15) 0.0003(13) -0.0068(13)
C38 0.0403(18) 0.044(2) 0.071(2) -0.0001(17) -0.0011(16) -0.0058(15)
C39 0.0391(18) 0.061(2) 0.078(2) -0.0028(19) -0.0168(16) -0.0029(17)
N40 0.0370(14) 0.0446(16) 0.0582(16) -0.0018(13) -0.0052(12) -0.0032(12)
C41 0.0419(17) 0.047(2) 0.0515(18) 0.0081(15) -0.0146(14) -0.0057(16)
N42 0.0361(14) 0.0452(17) 0.0666(18) 0.0026(14) -0.0076(12) -0.0044(13)
C43 0.0403(17) 0.0462(19) 0.0348(15) 0.0073(14) -0.0038(13) -0.0075(15)
O43 0.0378(11) 0.0591(14) 0.0452(12) -0.0009(10) -0.0056(9) -0.0076(10)
C44 0.0401(18) 0.049(2) 0.0507(19) 0.0067(16) -0.0177(15) -0.0102(16)
O44 0.0450(13) 0.0585(15) 0.0758(16) 0.0084(13) -0.0084(12) -0.0167(12)
N45 0.0391(14) 0.0477(16) 0.0432(14) -0.0010(12) -0.0086(11) -0.0010(12)
C46 0.0453(17) 0.0502(19) 0.0390(16) 0.0074(15) -0.0121(13) -0.0026(16)
N47 0.0467(16) 0.0439(16) 0.0501(15) 0.0066(13) -0.0092(13) -0.0048(13)
C48 0.0458(18) 0.050(2) 0.0419(17) 0.0058(15) 0.0016(14) -0.0052(15)
C49 0.054(2) 0.051(2) 0.054(2) 0.0008(16) -0.0168(16) -0.0077(17)
N50 0.0377(13) 0.0402(15) 0.0440(14) 0.0021(12) -0.0035(11) -0.0013(12)
C51 0.0477(18) 0.050(2) 0.0368(16) 0.0010(14) -0.0006(13) -0.0025(16)
N52 0.0423(15) 0.0478(17) 0.0536(16) 0.0101(13) -0.0098(12) -0.0026(13)
C53 0.0392(17) 0.050(2) 0.0383(16) 0.0029(15) 0.0052(13) -0.0011(15)
O53 0.0466(12) 0.0549(14) 0.0500(13) 0.0036(11) -0.0059(10) -0.0072(11)
C54 0.0443(19) 0.048(2) 0.0474(18) -0.0016(15) -0.0072(15) -0.0055(16)
O54 0.0470(13) 0.0594(15) 0.0666(15) 0.0129(12) -0.0099(11) -0.0106(12)
N55 0.0369(14) 0.0506(17) 0.0446(14) 0.0058(12) -0.0011(11) 0.0006(12)
C56 0.0503(19) 0.0434(19) 0.0416(17) -0.0018(14) 0.0014(14) 0.0025(15)
N57 0.0462(15) 0.0416(16) 0.0486(15) 0.0066(12) -0.0058(12) -0.0030(12)
C58 0.0374(17) 0.060(2) 0.0528(19) 0.0120(16) 0.0050(15) 0.0014(16)
C59 0.055(2) 0.0434(19) 0.0458(18) 0.0013(15) -0.0072(15) -0.0025(16)
N60 0.0410(14) 0.0499(16) 0.0454(15) 0.0088(13) -0.0026(11) -0.0027(13)
C61 0.0401(17) 0.0449(19) 0.0496(18) 0.0038(15) 0.0007(14) 0.0050(15)
N62 0.0382(14) 0.0460(15) 0.0400(14) 0.0020(12) -0.0018(11) 0.0004(12)
C63 0.0431(19) 0.060(2) 0.055(2) 0.0037(18) -0.0029(16) -0.0027(17)
O63 0.0909(19) 0.0652(17) 0.0659(16) 0.0066(13) -0.0066(14) -0.0344(15)
C64 0.0411(18) 0.0352(18) 0.0477(18) -0.0006(14) -0.0014(14) -0.0002(14)
O64 0.0392(12) 0.0549(14) 0.0557(13) 0.0032(11) -0.0020(10) -0.0043(11)
N65 0.0520(16) 0.0562(18) 0.0464(15) 0.0064(13) -0.0053(12) -0.0155(14)
C66 0.0380(17) 0.049(2) 0.0467(18) 0.0074(15) -0.0028(14) 0.0050(15)
N67 0.0383(13) 0.0473(15) 0.0420(14) 0.0045(12) -0.0041(11) -0.0036(12)
C68 0.0463(19) 0.075(2) 0.0480(19) 0.0011(18) -0.0060(15) -0.0125(18)
C69 0.0485(19) 0.047(2) 0.0478(18) 0.0048(15) 0.0000(15) -0.0020(15)
N70 0.0590(18) 0.0575(19) 0.0469(16) 0.0058(14) -0.0006(13) -0.0125(15)
C71 0.0535(19) 0.051(2) 0.0449(18) 0.0060(16) -0.0062(15) -0.0039(17)
N72 0.0467(15) 0.0529(17) 0.0431(14) 0.0001(13) -0.0027(12) -0.0041(13)
C73 0.056(2) 0.057(2) 0.050(2) 0.0062(18) -0.0159(16) -0.0095(18)
O73 0.0676(16) 0.0633(17) 0.0709(16) 0.0075(13) -0.0053(13) -0.0208(14)
C74 0.058(2) 0.045(2) 0.0452(18) 0.0068(15) 0.0020(16) -0.0082(17)
O74 0.0520(14) 0.0625(16) 0.0595(14) -0.0046(12) 0.0002(11) -0.0120(12)
N75 0.0579(17) 0.0497(18) 0.0502(16) 0.0024(14) -0.0042(13) -0.0112(14)
C76 0.067(2) 0.047(2) 0.0421(18) 0.0055(15) -0.0061(16) -0.0043(17)
N77 0.0535(17) 0.0551(18) 0.0527(16) -0.0039(14) 0.0066(13) -0.0123(14)
C78 0.069(2) 0.054(2) 0.0493(19) -0.0003(17) -0.0169(17) -0.0061(19)
C79 0.070(2) 0.055(2) 0.053(2) 0.0033(17) 0.0144(18) -0.0120(19)
N80 0.076(2) 0.081(2) 0.070(2) -0.0021(18) -0.0040(17) -0.0205(19)
C80 0.059(2) 0.073(3) 0.096(3) 0.016(2) -0.003(2) -0.008(2)
C81 0.063(2) 0.066(2) 0.061(2) 0.0064(18) -0.0080(17) -0.0130(19)
C82 0.043(4) 0.051(4) 0.054(3) -0.023(3) 0.014(3) -0.001(3)
C83 0.045(4) 0.058(4) 0.039(3) -0.009(3) 0.007(3) -0.003(3)
C84 0.059(2) 0.065(2) 0.0402(17) -0.0011(16) -0.0049(15) -0.0167(18)
C85 0.090(6) 0.162(8) 0.040(4) 0.002(5) -0.013(4) -0.081(6)
C86 0.110(7) 0.175(9) 0.036(4) 0.026(4) -0.021(4) -0.087(6)
N85 0.0652(18) 0.0671(19) 0.0340(14) -0.0006(13) -0.0067(13) -0.0203(15)
C87 0.0453(17) 0.0468(19) 0.0394(16) 0.0000(15) 0.0025(13) 0.0005(16)
N87 0.0473(15) 0.0596(18) 0.0359(14) 0.0071(13) -0.0024(12) -0.0051(14)
C88 0.0446(18) 0.045(2) 0.0452(18) 0.0077(15) 0.0089(14) 0.0022(16)
O88 0.0615(15) 0.0600(15) 0.0566(14) 0.0160(12) 0.0053(11) -0.0103(12)
N88 0.0541(16) 0.0546(17) 0.0384(14) 0.0073(13) -0.0031(12) -0.0055(14)
C89 0.056(2) 0.053(2) 0.0386(18) 0.0021(15) -0.0034(15) -0.0087(17)
N89 0.0597(16) 0.0539(17) 0.0328(13) -0.0010(12) -0.0038(12) -0.0134(14)
N90 0.082(2) 0.073(2) 0.0339(14) 0.0053(13) -0.0081(13) -0.0409(17)
C90 0.069(2) 0.056(2) 0.0363(17) 0.0069(16) -0.0105(16) -0.0213(18)
C91 0.080(3) 0.050(2) 0.047(2) 0.0046(16) -0.0064(18) -0.0121(19)
C92 0.066(2) 0.059(2) 0.052(2) 0.0086(18) -0.0067(17) -0.0129(19)
C93 0.062(2) 0.061(2) 0.0437(19) 0.0143(17) -0.0189(16) -0.0232(18)
C94 0.063(2) 0.049(2) 0.0378(17) 0.0095(15) -0.0154(15) -0.0187(17)
C81A 0.063(2) 0.066(2) 0.061(2) 0.0064(18) -0.0080(17) -0.0130(19)
C82A 0.060(8) 0.091(10) 0.052(7) -0.009(6) -0.006(6) -0.016(7)
C83A 0.083(10) 0.084(10) 0.036(7) 0.009(6) -0.018(6) -0.017(7)
C84A 0.059(2) 0.065(2) 0.0402(17) -0.0011(16) -0.0049(15) -0.0167(18)
C85A 0.064(8) 0.067(8) 0.076(8) 0.033(7) -0.033(7) -0.011(6)
C86A 0.080(9) 0.044(7) 0.086(9) 0.020(6) -0.031(7) -0.007(6)
C81B 0.063(2) 0.066(2) 0.061(2) 0.0064(18) -0.0080(17) -0.0130(19)
C82B 0.077(15) 0.053(11) 0.111(14) -0.016(11) 0.024(11) -0.001(10)
C83B 0.061(14) 0.069(12) 0.088(14) -0.022(9) 0.016(11) -0.010(11)
C84B 0.059(2) 0.065(2) 0.0402(17) -0.0011(16) -0.0049(15) -0.0167(18)
C85B 0.060(13) 0.083(11) 0.036(10) -0.019(9) -0.017(8) -0.025(10)
C86B 0.078(15) 0.088(12) 0.062(13) -0.005(9) 0.011(11) -0.025(11)
I1 0.05836(18) 0.0746(2) 0.06869(19) -0.01452(16) -0.00070(13) 0.00709(16)
O1W 0.162(3) 0.073(2) 0.098(2) 0.0022(18) -0.048(2) 0.005(2)

loop_
_atom_type_symbol
_atom_type_description
_atom_type_scat_dispersion_real
_atom_type_scat_dispersion_imag
_atom_type_scat_source
C C 0.0033 0.0016 'International Tables Vol C Tables 4.2.6.8 and 6.1.1.4'
H H 0.0000 0.0000 'International Tables Vol C Tables 4.2.6.8 and 6.1.1.4'
N N 0.0061 0.0033 'International Tables Vol C Tables 4.2.6.8 and 6.1.1.4'
O O 0.0106 0.0060 'International Tables Vol C Tables 4.2.6.8 and 6.1.1.4'
I I -0.4742 1.8119 'International Tables Vol C Tables 4.2.6.8 and 6.1.1.4'

loop_
_geom_angle_atom_site_label_1
_geom_angle_atom_site_label_2
_geom_angle_atom_site_label_3
_geom_angle
_geom_angle_site_symmetry_1
_geom_angle_site_symmetry_3
C13 N10 C78 121.8(3) . .
C13 N10 C11 112.0(3) . .
C78 N10 C11 124.0(3) . .
N12 C11 N10 114.5(3) . .
N12 C11 C16 104.3(3) . .
N10 C11 C16 103.2(3) . .
C14 N12 C79 122.8(3) . .
C14 N12 C11 111.5(3) . .
C79 N12 C11 123.9(3) . .
O13 C13 N15 126.3(3) . .
O13 C13 N10 125.3(3) . .
N15 C13 N10 108.3(3) . .
C13 O13 H90 143.5 . .
O14 C14 N17 126.1(3) . .
O14 C14 N12 125.4(3) . .
N17 C14 N12 108.5(3) . .
C14 O14 H80C 130.2 . .
C13 N15 C16 112.2(3) . .
C13 N15 C18 123.2(3) . .
C16 N15 C18 123.7(3) . .
N17 C16 N15 115.1(3) . .
N17 C16 C11 103.3(3) . .
N15 C16 C11 103.9(3) . .
C14 N17 C16 112.2(3) . .
C14 N17 C19 122.1(3) . .
C16 N17 C19 123.4(3) . .
N20 C18 N15 113.6(3) . .
N22 C19 N17 113.8(3) . .
C23 N20 C21 112.8(3) . .
C23 N20 C18 122.8(3) . .
C21 N20 C18 123.4(3) . .
N20 C21 N22 114.8(3) . .
N20 C21 C26 103.6(3) . .
N22 C21 C26 102.9(3) . .
C24 N22 C19 122.2(3) . .
C24 N22 C21 112.4(3) . .
C19 N22 C21 123.0(3) . .
O23 C23 N25 126.7(3) . .
O23 C23 N20 125.8(3) . .
N25 C23 N20 107.5(3) . .
O24 C24 N27 126.3(4) . .
O24 C24 N22 125.1(3) . .
N27 C24 N22 108.6(3) . .
C23 N25 C28 123.1(3) . .
C23 N25 C26 112.9(3) . .
C28 N25 C26 122.3(3) . .
N27 C26 N25 114.6(3) . .
N27 C26 C21 103.6(3) . .
N25 C26 C21 102.9(3) . .
C24 N27 C29 123.1(3) . .
C24 N27 C26 112.2(3) . .
C29 N27 C26 121.9(3) . .
N25 C28 N30 113.9(3) . .
N32 C29 N27 114.2(3) . .
C33 N30 C28 121.3(3) . .
C33 N30 C31 111.9(3) . .
C28 N30 C31 122.2(3) . .
N30 C31 N32 115.1(3) . .
N30 C31 C36 103.4(2) . .
N32 C31 C36 103.5(3) . .
C34 N32 C29 123.7(3) . .
C34 N32 C31 112.1(3) . .
C29 N32 C31 124.0(3) . .
O33 C33 N30 126.3(3) . .
O33 C33 N35 125.5(3) . .
N30 C33 N35 108.2(3) . .
O34 C34 N37 126.3(4) . .
O34 C34 N32 124.8(3) . .
N37 C34 N32 108.9(3) . .
C33 N35 C36 112.1(3) . .
C33 N35 C38 121.3(2) . .
C36 N35 C38 121.5(3) . .
N35 C36 N37 113.9(3) . .
N35 C36 C31 103.8(2) . .
N37 C36 C31 102.7(2) . .
C34 N37 C39 123.5(3) . .
C34 N37 C36 112.7(3) . .
C39 N37 C36 123.1(3) . .
N40 C38 N35 113.3(3) . .
N37 C39 N42 114.2(3) . .
C43 N40 C38 122.5(3) . .
C43 N40 C41 112.6(3) . .
C38 N40 C41 124.8(3) . .
N40 C41 N42 114.0(3) . .
N40 C41 C46 103.2(2) . .
N42 C41 C46 103.2(2) . .
C44 N42 C41 112.3(3) . .
C44 N42 C39 121.2(3) . .
C41 N42 C39 124.1(3) . .
O43 C43 N40 126.3(3) . .
O43 C43 N45 124.9(3) . .
N40 C43 N45 108.8(2) . .
C43 O43 H87 151.6 . .
C43 O43 H85 98.5 . .
H87 O43 H85 58.7 . .
O44 C44 N47 125.2(3) . .
O44 C44 N42 126.5(3) . .
N47 C44 N42 108.4(3) . .
C43 N45 C48 122.5(2) . .
C43 N45 C46 112.3(2) . .
C48 N45 C46 124.9(3) . .
N47 C46 N45 114.2(2) . .
N47 C46 C41 103.8(2) . .
N45 C46 C41 102.9(2) . .
C44 N47 C46 112.3(3) . .
C44 N47 C49 121.9(3) . .
C46 N47 C49 124.2(3) . .
N45 C48 N50 113.4(2) . .
N52 C49 N47 113.9(3) . .
C53 N50 C51 112.4(2) . .
C53 N50 C48 121.8(3) . .
C51 N50 C48 122.1(2) . .
N52 C51 N50 115.0(3) . .
N52 C51 C56 103.5(2) . .
N50 C51 C56 103.2(2) . .
C54 N52 C51 112.9(2) . .
C54 N52 C49 122.0(3) . .
C51 N52 C49 123.7(3) . .
O53 C53 N55 127.0(3) . .
O53 C53 N50 125.2(3) . .
N55 C53 N50 107.9(3) . .
O54 C54 N57 126.9(3) . .
O54 C54 N52 125.3(3) . .
N57 C54 N52 107.8(3) . .
C53 N55 C56 112.2(2) . .
C53 N55 C58 121.8(3) . .
C56 N55 C58 121.2(3) . .
N55 C56 N57 115.2(2) . .
N55 C56 C51 103.7(2) . .
N57 C56 C51 103.2(2) . .
C54 N57 C59 123.5(3) . .
C54 N57 C56 112.4(2) . .
C59 N57 C56 122.5(3) . .
N55 C58 N60 113.9(2) . .
N57 C59 N62 114.1(3) . .
C63 N60 C61 112.7(3) . .
C63 N60 C58 122.1(3) . .
C61 N60 C58 125.1(3) . .
N60 C61 N62 114.6(2) . .
N60 C61 C66 102.7(2) . .
N62 C61 C66 103.0(2) . .
C64 N62 C61 111.7(2) . .
C64 N62 C59 120.8(2) . .
C61 N62 C59 121.5(2) . .
O63 C63 N60 126.0(3) . .
O63 C63 N65 126.3(3) . .
N60 C63 N65 107.7(3) . .
O64 C64 N67 125.9(3) . .
O64 C64 N62 126.3(3) . .
N67 C64 N62 107.8(2) . .
C63 N65 C66 112.3(3) . .
C63 N65 C68 121.1(3) . .
C66 N65 C68 122.5(3) . .
N67 C66 N65 114.7(3) . .
N67 C66 C61 102.9(2) . .
N65 C66 C61 102.7(2) . .
C64 N67 C69 122.6(2) . .
C64 N67 C66 112.7(2) . .
C69 N67 C66 124.6(2) . .
N70 C68 N65 113.9(3) . .
N67 C69 N72 114.4(3) . .
C73 N70 C71 112.4(3) . .
C73 N70 C68 122.5(3) . .
C71 N70 C68 122.1(3) . .
N70 C71 N72 115.6(2) . .
N70 C71 C76 103.4(3) . .
N72 C71 C76 103.7(3) . .
C74 N72 C69 122.7(3) . .
C74 N72 C71 112.4(3) . .
C69 N72 C71 124.1(3) . .
O73 C73 N70 127.1(3) . .
O73 C73 N75 125.2(3) . .
N70 C73 N75 107.7(3) . .
O74 C74 N72 125.9(3) . .
O74 C74 N77 125.7(3) . .
N72 C74 N77 108.4(3) . .
C73 N75 C76 112.8(3) . .
C73 N75 C78 122.1(3) . .
C76 N75 C78 123.7(3) . .
N75 C76 N77 115.5(3) . .
N75 C76 C71 103.3(3) . .
N77 C76 C71 103.0(2) . .
C74 N77 C79 122.1(3) . .
C74 N77 C76 112.0(3) . .
C79 N77 C76 124.0(3) . .
N10 C78 N75 113.8(3) . .
N12 C79 N77 114.3(3) . .
N80 C80 C81 111.1(3) . .
C86 C81 C82 117.0(4) . .
C86 C81 C80 122.6(4) . .
C82 C81 C80 120.4(4) . .
C83 C82 C81 120.9(5) . .
C82 C83 C84 121.8(5) . .
C83 C84 C85 118.8(4) . .
C83 C84 N85 117.6(3) . .
C85 C84 N85 123.6(4) . .
C86 C85 C84 117.8(5) . .
C81 C86 C85 123.8(6) . .
C87 N85 C84 130.2(3) . .
N89 C87 N85 122.2(3) . .
N89 C87 N87 122.1(3) . .
N85 C87 N87 115.8(3) . .
C88 N87 C87 122.9(3) . .
O88 C88 N87 122.9(3) . .
O88 C88 N88 122.2(3) . .
N87 C88 N88 114.9(3) . .
C89 N88 C88 119.0(3) . .
N90 C89 N89 115.4(3) . .
N90 C89 N88 119.3(3) . .
N89 C89 N88 125.3(3) . .
C87 N89 C89 115.6(3) . .
C89 N90 C90 125.8(3) . .
C91 C90 C94 122.1(3) . 3_556
C91 C90 N90 119.1(3) . .
C94 C90 N90 118.8(3) 3_556 .
C90 C91 C92 120.2(3) . .
C93 C92 C91 119.5(4) . .
C92 C93 C94 121.6(3) . .
C90 C94 C93 123.4(3) 3_556 .
C90 C94 C94 117.7(4) 3_556 3_556
C93 C94 C94 118.8(4) . 3_556

loop_
_geom_bond_atom_site_label_1
_geom_bond_atom_site_label_2
_geom_bond_distance
_geom_bond_site_symmetry_2
N10 C13 1.364(4) .
N10 C78 1.435(4) .
N10 C11 1.454(4) .
C11 N12 1.439(4) .
C11 C16 1.528(5) .
N12 C14 1.370(4) .
N12 C79 1.433(4) .
C13 O13 1.224(4) .
C13 N15 1.360(4) .
O13 H90 1.9892 .
C14 O14 1.227(4) .
C14 N17 1.361(4) .
O14 H80C 2.1441 .
N15 C16 1.446(4) .
N15 C18 1.451(4) .
C16 N17 1.443(4) .
N17 C19 1.451(4) .
C18 N20 1.446(4) .
C19 N22 1.441(4) .
N20 C23 1.379(4) .
N20 C21 1.437(4) .
C21 N22 1.443(4) .
C21 C26 1.549(5) .
N22 C24 1.373(4) .
C23 O23 1.211(4) .
C23 N25 1.364(4) .
C24 O24 1.223(4) .
C24 N27 1.355(4) .
N25 C28 1.442(4) .
N25 C26 1.451(4) .
C26 N27 1.450(4) .
N27 C29 1.445(4) .
C28 N30 1.442(4) .
C29 N32 1.441(4) .
N30 C33 1.366(4) .
N30 C31 1.448(4) .
C31 N32 1.453(4) .
C31 C36 1.546(4) .
N32 C34 1.361(4) .
C33 O33 1.219(3) .
C33 N35 1.378(4) .
C34 O34 1.235(4) .
C34 N37 1.352(4) .
N35 C36 1.430(4) .
N35 C38 1.445(4) .
C36 N37 1.455(4) .
N37 C39 1.438(4) .
C38 N40 1.441(4) .
C39 N42 1.449(4) .
N40 C43 1.345(4) .
N40 C41 1.444(4) .
C41 N42 1.445(4) .
C41 C46 1.544(4) .
N42 C44 1.369(4) .
C43 O43 1.237(3) .
C43 N45 1.359(4) .
O43 H87 2.0900 .
O43 H85 2.2317 .
C44 O44 1.220(4) .
C44 N47 1.365(4) .
N45 C48 1.438(4) .
N45 C46 1.445(4) .
C46 N47 1.439(4) .
N47 C49 1.447(4) .
C48 N50 1.439(4) .
C49 N52 1.439(4) .
N50 C53 1.373(4) .
N50 C51 1.436(4) .
C51 N52 1.429(4) .
C51 C56 1.545(4) .
N52 C54 1.373(4) .
C53 O53 1.219(3) .
C53 N55 1.366(4) .
C54 O54 1.217(4) .
C54 N57 1.363(4) .
N55 C56 1.439(4) .
N55 C58 1.445(4) .
C56 N57 1.450(4) .
N57 C59 1.438(4) .
C58 N60 1.449(4) .
C59 N62 1.454(4) .
N60 C63 1.369(4) .
N60 C61 1.438(4) .
C61 N62 1.452(4) .
C61 C66 1.556(4) .
N62 C64 1.386(4) .
C63 O63 1.220(4) .
C63 N65 1.371(4) .
C64 O64 1.213(3) .
C64 N67 1.371(4) .
N65 C66 1.444(4) .
N65 C68 1.453(4) .
C66 N67 1.439(4) .
N67 C69 1.437(4) .
C68 N70 1.447(4) .
C69 N72 1.445(4) .
N70 C73 1.364(4) .
N70 C71 1.443(4) .
C71 N72 1.446(4) .
C71 C76 1.547(4) .
N72 C74 1.366(4) .
C73 O73 1.213(4) .
C73 N75 1.376(4) .
C74 O74 1.217(4) .
C74 N77 1.372(4) .
N75 C76 1.432(4) .
N75 C78 1.442(4) .
C76 N77 1.458(4) .
N77 C79 1.450(4) .
N80 C80 1.488(5) .
C80 C81 1.497(5) .
C81 C86 1.369(7) .
C81 C82 1.392(6) .
C82 C83 1.365(6) .
C83 C84 1.377(6) .
C84 C85 1.403(6) .
C84 N85 1.412(4) .
C85 C86 1.389(7) .
N85 C87 1.326(4) .
C87 N89 1.312(4) .
C87 N87 1.366(4) .
N87 C88 1.365(4) .
C88 O88 1.210(3) .
C88 N88 1.388(4) .
N88 C89 1.353(4) .
C89 N90 1.333(4) .
C89 N89 1.344(4) .
N90 C90 1.433(4) .
C90 C91 1.364(5) .
C90 C94 1.408(5) 3_556
C91 C92 1.420(5) .
C92 C93 1.355(5) .
C93 C94 1.423(5) .
C94 C90 1.408(5) 3_556
C94 C94 1.432(6) 3_556
C82A C83A 1.364(9) .
C85A C86A 1.389(9) .
C82B C83B 1.363(9) .
C85B C86B 1.391(10) .

loop_
_geom_hbond_atom_site_label_D
_geom_hbond_atom_site_label_H
_geom_hbond_atom_site_label_A
_geom_hbond_distance_DH
_geom_hbond_distance_HA
_geom_hbond_distance_DA
_geom_hbond_angle_DHA
N80 H80A O1W 0.90 1.91 2.787(4) 165.5
N80 H80B I1 0.90 2.75 3.649(3) 173.8
N80 H80C O14 0.90 2.14 2.885(4) 139.0
N85 H85 O43 0.87 2.23 3.041(3) 154.7
N87 H87 O43 0.87 2.09 2.908(3) 156.4
N90 H90 O13 0.87 1.99 2.803(4) 155.3
O1W H1W O34 0.914(18) 1.91(3) 2.736(4) 149(4)
O1W H2W O44 0.909(18) 2.008(19) 2.916(5) 176(5)
